data_1557469
loop_
_publ_author_name
'MIKURIYA, Masahiro'
'HIROSHIMA, Shuichi'
'KOYAMA, Yoshiki'
'TERADA, Keisuke'
'YOSHIOKA, Daisuke'
'MITSUHASHI, Ryoji'

_publ_section_title
;
 Preparation and Crystal Structure of Sodium Tetraperoxidochromate(V)
;
_journal_issue 0
_journal_name_full 'X-ray Structure Analysis Online'
_journal_page_first 3
_journal_page_last 5
_journal_paper_doi 10.2116/xraystruct.36.3
_journal_volume 36
_journal_year 2020
_chemical_formula_sum 'Cr H28 Na3 O22'
_chemical_formula_weight 501.19
_space_group_crystal_system triclinic
_space_group_IT_number 2
_space_group_name_Hall '-P 1'
_space_group_name_H-M_alt 'P -1'
_atom_sites_solution_hydrogens difmap
_audit_creation_method SHELXL-2014/7
_cell_angle_alpha 64.0870(10)
_cell_angle_beta 81.5650(10)
_cell_angle_gamma 69.3480(10)
_cell_formula_units_Z 1
_cell_length_a 7.5349(6)
_cell_length_b 8.6378(7)
_cell_length_c 8.9921(7)
_cell_measurement_reflns_used 3239
_cell_measurement_temperature 90(2)
_cell_measurement_theta_max 28.470
_cell_measurement_theta_min 2.518
_cell_volume 492.56(7)
_computing_cell_refinement 'SAINT V8.35A (Bruker AXS Inc., 2015)'
_computing_data_collection 'APEX3 (Bruker AXS)'
_computing_data_reduction 'SAINT V8.35A (Bruker AXS Inc., 2015)'
_computing_structure_refinement 'SHELXL-2014/7 (Sheldrick, 2014)'
_computing_structure_solution 'XT, VERSION 2014/4'
_diffrn_ambient_temperature 90(2)
_diffrn_measured_fraction_theta_full 0.997
_diffrn_measured_fraction_theta_max 0.927
_diffrn_measurement_device_type 'CCD area detector'
_diffrn_measurement_method 'phi and omega scans'
_diffrn_radiation_type MoK\a
_diffrn_radiation_wavelength 0.71073
_diffrn_reflns_av_R_equivalents 0.0096
_diffrn_reflns_av_unetI/netI 0.0246
_diffrn_reflns_Laue_measured_fraction_full 0.997
_diffrn_reflns_Laue_measured_fraction_max 0.927
_diffrn_reflns_limit_h_max 9
_diffrn_reflns_limit_h_min -10
_diffrn_reflns_limit_k_max 10
_diffrn_reflns_limit_k_min -10
_diffrn_reflns_limit_l_max 12
_diffrn_reflns_limit_l_min -7
_diffrn_reflns_number 3239
_diffrn_reflns_point_group_measured_fraction_full 0.997
_diffrn_reflns_point_group_measured_fraction_max 0.927
_diffrn_reflns_theta_full 25.242
_diffrn_reflns_theta_max 28.470
_diffrn_reflns_theta_min 2.518
_diffrn_source 'sealed tube'
_exptl_absorpt_coefficient_mu 0.743
_exptl_absorpt_correction_T_max 0.903
_exptl_absorpt_correction_T_min 0.743
_exptl_absorpt_correction_type multi-scan
_exptl_absorpt_process_details SADABS
_exptl_crystal_colour brown
_exptl_crystal_density_diffrn 1.690
_exptl_crystal_description plate
_exptl_crystal_F_000 261
_exptl_crystal_size_max 0.340
_exptl_crystal_size_mid 0.220
_exptl_crystal_size_min 0.140
_refine_diff_density_max 0.339
_refine_diff_density_min -0.242
_refine_diff_density_rms 0.071
_refine_ls_extinction_method none
_refine_ls_goodness_of_fit_ref 1.045
_refine_ls_hydrogen_treatment refall
_refine_ls_matrix_type full
_refine_ls_number_parameters 195
_refine_ls_number_reflns 2310
_refine_ls_number_restraints 0
_refine_ls_restrained_S_all 1.045
_refine_ls_R_factor_all 0.0326
_refine_ls_R_factor_gt 0.0277
_refine_ls_shift/su_max 0.000
_refine_ls_shift/su_mean 0.000
_refine_ls_structure_factor_coef Fsqd
_refine_ls_weighting_details 'w=1/[\s^2^(Fo^2^)+(0.0474P)^2^] where P=(Fo^2^+2Fc^2^)/3'
_refine_ls_weighting_scheme calc
_refine_ls_wR_factor_gt 0.0703
_refine_ls_wR_factor_ref 0.0722
_reflns_Friedel_coverage 0.000
_reflns_number_gt 2036
_reflns_number_total 2310
_reflns_threshold_expression 'I > 2\s(I)'
_cod_data_source_file 36_3_1.txt
_cod_data_source_block CrSH111m_0m
_cod_depositor_comments
;
The following automatic conversions were performed:

data item '_exptl_absorpt_correction_type' value 'Multi-Scan' was
changed to 'multi-scan' in accordance with the
/home/data/users/saulius/crontab/automatic-downloads/current/J-STAGE/lib/dictionaries/cif_core.dic
dictionary named 'cif_core.dic' version 2.4.2 last updated on
2011-04-26.

Automatic conversion script
Id: cif_fix_values 7556 2019-12-06 15:28:31Z antanas 

 Adding full bibliography for 1557469.cif.
;
_cod_database_code 1557469
_shelx_shelxl_version_number 2014/7
_shelx_space_group_comment
;
The symmetry employed for this shelxl refinement is uniquely defined
by the following loop, which should always be used as a source of
symmetry information in preference to the above space-group names.
They are only intended as comments.
;
_shelx_estimated_absorpt_t_min 0.786
_shelx_estimated_absorpt_t_max 0.903

loop_
_space_group_symop_operation_xyz
'x, y, z'
'-x, -y, -z'

loop_
_atom_site_label
_atom_site_type_symbol
_atom_site_fract_x
_atom_site_fract_y
_atom_site_fract_z
_atom_site_U_iso_or_equiv
_atom_site_adp_type
_atom_site_occupancy
_atom_site_site_symmetry_order
_atom_site_calc_flag
_atom_site_refinement_flags_posn
_atom_site_refinement_flags_adp
_atom_site_refinement_flags_occupancy
_atom_site_disorder_assembly
_atom_site_disorder_group
Cr1 Cr 1.0000 0.5000 0.5000 0.00880(10) Uani 1 2 d S . P . .
O1 O 1.06496(14) 0.70252(14) 0.32729(12) 0.0146(2) Uani 1 1 d . . . . .
O2 O 1.0633(3) 0.7032(2) 0.4908(2) 0.0105(4) Uani 0.5 1 d . . P . .
O3 O 1.26471(14) 0.35152(14) 0.52780(13) 0.0140(2) Uani 1 1 d . . . . .
O4 O 1.1577(3) 0.3564(3) 0.3969(2) 0.0124(4) Uani 0.5 1 d . . P . .
Na1 Na 0.63975(8) 0.27984(8) 0.12241(7) 0.01256(14) Uani 1 1 d . . . . .
Na2 Na 0.5000 0.0000 0.0000 0.01216(18) Uani 1 2 d S . P . .
O5 O 0.69475(15) 0.55470(15) -0.07012(14) 0.0135(2) Uani 1 1 d . . . . .
O6 O 0.60578(19) 0.35249(18) 0.35887(15) 0.0214(3) Uani 1 1 d . . . . .
H6 H 0.666(3) 0.381(3) 0.389(3) 0.036(7) Uiso 1 1 d . . . . .
H6A H 0.513(4) 0.362(3) 0.409(3) 0.038(7) Uiso 1 1 d . . . . .
O7 O 0.94967(17) 0.07865(17) 0.20464(16) 0.0198(3) Uani 1 1 d . . . . .
O8 O 0.61301(17) 0.25855(15) -0.13930(14) 0.0142(2) Uani 1 1 d . . . . .
H8 H 0.537(3) 0.347(3) -0.187(3) 0.026(6) Uiso 1 1 d . . . . .
H5 H 0.739(3) 0.617(3) -0.047(3) 0.029(6) Uiso 1 1 d . . . . .
H5A H 0.758(3) 0.551(3) -0.150(3) 0.029(6) Uiso 1 1 d . . . . .
H7 H 1.016(3) 0.067(3) 0.272(3) 0.028(6) Uiso 1 1 d . . . . .
H7A H 0.957(3) -0.019(3) 0.229(3) 0.025(6) Uiso 1 1 d . . . . .
H8A H 0.716(3) 0.265(3) -0.201(3) 0.030(5) Uiso 1 1 d . . . . .
H10A H 0.163(3) 0.280(3) -0.102(3) 0.030(7) Uiso 1 1 d . . . . .
H11 H 0.823(4) 0.888(3) 0.562(3) 0.042(8) Uiso 1 1 d . . . . .
O9 O 0.55767(17) 0.00883(16) 0.25150(14) 0.0146(2) Uani 1 1 d . . . . .
H9 H 0.456(4) 0.019(3) 0.297(3) 0.040(7) Uiso 1 1 d . . . . .
O10 O 0.20382(16) 0.22233(17) -0.02501(17) 0.0154(2) Uani 1 1 d . . . . .
H10 H 0.127(3) 0.190(3) 0.029(3) 0.035(7) Uiso 1 1 d . . . . .
O11 O 0.78949(17) 0.96243(19) 0.58416(15) 0.0184(3) Uani 1 1 d . . . . .
H11A H 0.760(4) 1.051(4) 0.516(3) 0.043(7) Uiso 1 1 d . . . . .
O2B O 1.0309(3) 0.5706(3) 0.2738(2) 0.0120(4) Uani 0.5 1 d . . P . .
H9A H 0.621(3) -0.089(3) 0.308(2) 0.020(5) Uiso 1 1 d . . . . .
O4B O 1.2052(3) 0.4442(3) 0.6381(2) 0.0116(4) Uani 0.5 1 d . . P . .

loop_
_atom_site_aniso_label
_atom_site_aniso_U_11
_atom_site_aniso_U_22
_atom_site_aniso_U_33
_atom_site_aniso_U_23
_atom_site_aniso_U_13
_atom_site_aniso_U_12
Cr1 0.00743(16) 0.01180(17) 0.00844(16) -0.00513(12) 0.00223(11) -0.00422(12)
O1 0.0149(5) 0.0201(5) 0.0087(5) -0.0040(4) 0.0019(4) -0.0090(4)
O2 0.0127(10) 0.0087(9) 0.0101(9) -0.0027(8) -0.0005(8) -0.0047(8)
O3 0.0108(5) 0.0167(5) 0.0173(5) -0.0107(4) 0.0025(4) -0.0038(4)
O4 0.0114(9) 0.0141(10) 0.0131(10) -0.0082(8) 0.0029(8) -0.0034(8)
Na1 0.0105(3) 0.0125(3) 0.0132(3) -0.0044(2) 0.0008(2) -0.0035(2)
Na2 0.0116(4) 0.0119(4) 0.0125(4) -0.0048(3) -0.0001(3) -0.0036(3)
O5 0.0125(5) 0.0156(5) 0.0148(5) -0.0081(4) 0.0032(4) -0.0062(4)
O6 0.0126(6) 0.0381(7) 0.0190(6) -0.0163(5) 0.0042(5) -0.0102(5)
O7 0.0132(6) 0.0168(6) 0.0279(7) -0.0087(5) -0.0006(5) -0.0038(5)
O8 0.0115(5) 0.0127(5) 0.0148(5) -0.0035(4) 0.0026(4) -0.0036(4)
O9 0.0129(5) 0.0141(6) 0.0135(5) -0.0037(4) 0.0017(5) -0.0040(4)
O10 0.0123(5) 0.0178(6) 0.0145(6) -0.0055(5) 0.0003(5) -0.0046(5)
O11 0.0163(6) 0.0152(6) 0.0175(6) -0.0034(5) 0.0025(5) -0.0034(5)
O2B 0.0144(10) 0.0116(9) 0.0092(10) -0.0037(8) 0.0016(8) -0.0048(8)
O4B 0.0114(9) 0.0136(10) 0.0118(10) -0.0073(8) 0.0006(8) -0.0041(8)

loop_
_atom_type_symbol
_atom_type_description
_atom_type_scat_dispersion_real
_atom_type_scat_dispersion_imag
_atom_type_scat_source
O O 0.0106 0.0060 'International Tables Vol C Tables 4.2.6.8 and 6.1.1.4'
Na Na 0.0362 0.0249 'International Tables Vol C Tables 4.2.6.8 and 6.1.1.4'
Cr Cr 0.3209 0.6236 'International Tables Vol C Tables 4.2.6.8 and 6.1.1.4'
H H 0.0000 0.0000 'International Tables Vol C Tables 4.2.6.8 and 6.1.1.4'

loop_
_geom_angle_atom_site_label_1
_geom_angle_atom_site_label_2
_geom_angle_atom_site_label_3
_geom_angle
_geom_angle_site_symmetry_1
_geom_angle_site_symmetry_3
_geom_angle_publ_flag
O2B Cr1 O2B 180.0 2_766 . ?
O2B Cr1 O4 53.94(9) 2_766 2_766 ?
O2B Cr1 O4 126.06(9) . 2_766 ?
O2B Cr1 O4 126.06(9) 2_766 . ?
O2B Cr1 O4 53.94(9) . . ?
O4 Cr1 O4 180.0 2_766 . ?
O2B Cr1 O4B 120.88(9) 2_766 2_766 ?
O2B Cr1 O4B 59.12(9) . 2_766 ?
O4 Cr1 O4B 91.08(9) 2_766 2_766 ?
O4 Cr1 O4B 88.92(9) . 2_766 ?
O2B Cr1 O4B 59.12(9) 2_766 . ?
O2B Cr1 O4B 120.88(9) . . ?
O4 Cr1 O4B 88.92(9) 2_766 . ?
O4 Cr1 O4B 91.08(9) . . ?
O4B Cr1 O4B 180.0 2_766 . ?
O2B Cr1 O1 47.39(7) 2_766 2_766 ?
O2B Cr1 O1 132.61(7) . 2_766 ?
O4 Cr1 O1 87.34(7) 2_766 2_766 ?
O4 Cr1 O1 92.66(7) . 2_766 ?
O4B Cr1 O1 92.03(7) 2_766 2_766 ?
O4B Cr1 O1 87.97(7) . 2_766 ?
O2B Cr1 O1 132.61(7) 2_766 . ?
O2B Cr1 O1 47.39(7) . . ?
O4 Cr1 O1 92.66(7) 2_766 . ?
O4 Cr1 O1 87.34(7) . . ?
O4B Cr1 O1 87.97(7) 2_766 . ?
O4B Cr1 O1 92.03(7) . . ?
O1 Cr1 O1 180.0 2_766 . ?
O2B Cr1 O3 91.88(7) 2_766 . ?
O2B Cr1 O3 88.12(7) . . ?
O4 Cr1 O3 133.49(7) 2_766 . ?
O4 Cr1 O3 46.51(7) . . ?
O4B Cr1 O3 135.43(6) 2_766 . ?
O4B Cr1 O3 44.57(6) . . ?
O1 Cr1 O3 89.67(4) 2_766 . ?
O1 Cr1 O3 90.33(4) . . ?
O2B Cr1 O3 88.12(7) 2_766 2_766 ?
O2B Cr1 O3 91.88(7) . 2_766 ?
O4 Cr1 O3 46.51(7) 2_766 2_766 ?
O4 Cr1 O3 133.49(7) . 2_766 ?
O4B Cr1 O3 44.57(6) 2_766 2_766 ?
O4B Cr1 O3 135.43(6) . 2_766 ?
O1 Cr1 O3 90.33(4) 2_766 2_766 ?
O1 Cr1 O3 89.67(4) . 2_766 ?
O3 Cr1 O3 180.00(7) . 2_766 ?
O2B Cr1 O2 87.93(8) 2_766 . ?
O2B Cr1 O2 92.07(8) . . ?
O4 Cr1 O2 60.92(8) 2_766 . ?
O4 Cr1 O2 119.08(8) . . ?
O4B Cr1 O2 117.22(8) 2_766 . ?
O4B Cr1 O2 62.78(8) . . ?
O1 Cr1 O2 135.31(6) 2_766 . ?
O1 Cr1 O2 44.69(6) . . ?
O3 Cr1 O2 91.07(6) . . ?
O3 Cr1 O2 88.93(6) 2_766 . ?
O2B Cr1 O2 92.07(8) 2_766 2_766 ?
O2B Cr1 O2 87.93(8) . 2_766 ?
O4 Cr1 O2 119.08(8) 2_766 2_766 ?
O4 Cr1 O2 60.92(8) . 2_766 ?
O4B Cr1 O2 62.78(8) 2_766 2_766 ?
O4B Cr1 O2 117.22(8) . 2_766 ?
O1 Cr1 O2 44.69(6) 2_766 2_766 ?
O1 Cr1 O2 135.31(6) . 2_766 ?
O3 Cr1 O2 88.93(6) . 2_766 ?
O3 Cr1 O2 91.07(6) 2_766 2_766 ?
O2 Cr1 O2 180.0 . 2_766 ?
O2 O1 O2B 131.86(13) . . ?
O2 O1 Cr1 68.12(8) . . ?
O2B O1 Cr1 63.77(8) . . ?
O1 O2 Cr1 67.19(8) . . ?
O4B O3 O4 131.08(13) . . ?
O4B O3 Cr1 67.08(9) . . ?
O4 O3 Cr1 64.01(8) . . ?
O3 O4 O2B 111.71(14) . . ?
O3 O4 Cr1 69.48(9) . . ?
O2B O4 Cr1 62.93(9) . . ?
O7 Na1 O9 83.58(5) . . ?
O7 Na1 O5 102.36(4) . . ?
O9 Na1 O5 165.11(5) . . ?
O7 Na1 O5 170.64(5) . 2_665 ?
O9 Na1 O5 87.44(4) . 2_665 ?
O5 Na1 O5 86.98(4) . 2_665 ?
O7 Na1 O6 91.55(5) . . ?
O9 Na1 O6 98.60(5) . . ?
O5 Na1 O6 94.90(5) . . ?
O5 Na1 O6 87.20(5) 2_665 . ?
O7 Na1 O8 100.05(5) . . ?
O9 Na1 O8 84.91(4) . . ?
O5 Na1 O8 80.63(4) . . ?
O5 Na1 O8 81.70(4) 2_665 . ?
O6 Na1 O8 168.21(5) . . ?
O7 Na1 Na1 146.18(4) . 2_665 ?
O9 Na1 Na1 129.13(4) . 2_665 ?
O5 Na1 Na1 43.82(3) . 2_665 ?
O5 Na1 Na1 43.17(3) 2_665 2_665 ?
O6 Na1 Na1 91.41(4) . 2_665 ?
O8 Na1 Na1 77.78(3) . 2_665 ?
O7 Na1 Na2 95.86(4) . . ?
O9 Na1 Na2 42.25(3) . . ?
O5 Na1 Na2 122.99(4) . . ?
O5 Na1 Na2 79.09(3) 2_665 . ?
O6 Na1 Na2 138.38(4) . . ?
O8 Na1 Na2 42.90(3) . . ?
Na1 Na1 Na2 103.99(2) 2_665 . ?
O10 Na2 O10 180.0 . 2_655 ?
O10 Na2 O9 90.39(4) . 2_655 ?
O10 Na2 O9 89.61(4) 2_655 2_655 ?
O10 Na2 O9 89.61(4) . . ?
O10 Na2 O9 90.39(4) 2_655 . ?
O9 Na2 O9 180.0 2_655 . ?
O10 Na2 O8 96.09(4) . 2_655 ?
O10 Na2 O8 83.91(4) 2_655 2_655 ?
O9 Na2 O8 85.66(4) 2_655 2_655 ?
O9 Na2 O8 94.34(4) . 2_655 ?
O10 Na2 O8 83.91(4) . . ?
O10 Na2 O8 96.09(4) 2_655 . ?
O9 Na2 O8 94.34(4) 2_655 . ?
O9 Na2 O8 85.66(4) . . ?
O8 Na2 O8 180.0 2_655 . ?
O10 Na2 Na1 97.93(3) . 2_655 ?
O10 Na2 Na1 82.07(3) 2_655 2_655 ?
O9 Na2 Na1 41.68(3) 2_655 2_655 ?
O9 Na2 Na1 138.32(3) . 2_655 ?
O8 Na2 Na1 44.22(3) 2_655 2_655 ?
O8 Na2 Na1 135.78(3) . 2_655 ?
O10 Na2 Na1 82.07(3) . . ?
O10 Na2 Na1 97.93(3) 2_655 . ?
O9 Na2 Na1 138.32(3) 2_655 . ?
O9 Na2 Na1 41.68(3) . . ?
O8 Na2 Na1 135.78(3) 2_655 . ?
O8 Na2 Na1 44.22(3) . . ?
Na1 Na2 Na1 180.0 2_655 . ?
Na1 O5 Na1 93.02(4) . 2_665 ?
Na1 O5 H5 125.6(14) . . ?
Na1 O5 H5 106.2(14) 2_665 . ?
Na1 O5 H5A 117.2(14) . . ?
Na1 O5 H5A 115.9(15) 2_665 . ?
H5 O5 H5A 99(2) . . ?
Na1 O6 H6 130.5(18) . . ?
Na1 O6 H6A 121.9(17) . . ?
H6 O6 H6A 107(2) . . ?
Na1 O7 H7 128.9(15) . . ?
Na1 O7 H7A 111.9(16) . . ?
H7 O7 H7A 102(2) . . ?
Na2 O8 Na1 92.88(4) . . ?
Na2 O8 H8 114.2(16) . . ?
Na1 O8 H8 103.0(16) . . ?
Na2 O8 H8A 128.1(12) . . ?
Na1 O8 H8A 111.7(13) . . ?
H8 O8 H8A 104(2) . . ?
Na1 O9 Na2 96.07(4) . . ?
Na1 O9 H9 114.9(15) . . ?
Na2 O9 H9 103.9(17) . . ?
Na1 O9 H9A 127.9(14) . . ?
Na2 O9 H9A 107.2(14) . . ?
H9 O9 H9A 104(2) . . ?
Na2 O10 H10A 119.8(18) . . ?
Na2 O10 H10 115.9(17) . . ?
H10A O10 H10 106(2) . . ?
H11 O11 H11A 115(3) . . ?
O1 O2B O4 109.22(14) . . ?
O1 O2B Cr1 68.84(9) . . ?
O4 O2B Cr1 63.13(9) . . ?
O3 O4B Cr1 68.34(9) . . ?

loop_
_geom_bond_atom_site_label_1
_geom_bond_atom_site_label_2
_geom_bond_distance
_geom_bond_site_symmetry_2
_geom_bond_publ_flag
Cr1 O2B 1.8548(19) 2_766 ?
Cr1 O2B 1.8548(19) . ?
Cr1 O4 1.8580(19) 2_766 ?
Cr1 O4 1.8580(19) . ?
Cr1 O4B 1.918(2) 2_766 ?
Cr1 O4B 1.918(2) . ?
Cr1 O1 1.9282(10) 2_766 ?
Cr1 O1 1.9282(10) . ?
Cr1 O3 1.9358(10) . ?
Cr1 O3 1.9358(10) 2_766 ?
Cr1 O2 1.9411(19) . ?
Cr1 O2 1.9411(19) 2_766 ?
O1 O2 1.471(2) . ?
O1 O2B 1.522(2) . ?
O3 O4B 1.462(2) . ?
O3 O4 1.500(2) . ?
O4 O2B 1.684(3) . ?
Na1 O7 2.3539(13) . ?
Na1 O9 2.3761(13) . ?
Na1 O5 2.3868(12) . ?
Na1 O5 2.4157(12) 2_665 ?
Na1 O6 2.4235(14) . ?
Na1 O8 2.4812(12) . ?
Na1 Na1 3.4842(11) 2_665 ?
Na1 Na2 3.5531(6) . ?
Na2 O10 2.3379(11) . ?
Na2 O10 2.3379(11) 2_655 ?
Na2 O9 2.4024(11) 2_655 ?
Na2 O9 2.4024(11) . ?
Na2 O8 2.4218(11) 2_655 ?
Na2 O8 2.4218(11) . ?
Na2 Na1 3.5531(6) 2_655 ?
O5 Na1 2.4157(12) 2_665 ?
O5 H5 0.83(2) . ?
O5 H5A 0.81(2) . ?
O6 H6 0.72(3) . ?
O6 H6A 0.78(3) . ?
O7 H7 0.79(2) . ?
O7 H7A 0.75(2) . ?
O8 H8 0.75(2) . ?
O8 H8A 0.89(2) . ?
O9 H9 0.81(2) . ?
O9 H9A 0.78(2) . ?
O10 H10A 0.69(2) . ?
O10 H10 0.75(3) . ?
O11 H11 0.71(3) . ?
O11 H11A 0.72(3) . ?

loop_
_geom_hbond_atom_site_label_D
_geom_hbond_atom_site_label_H
_geom_hbond_atom_site_label_A
_geom_hbond_distance_DH
_geom_hbond_distance_HA
_geom_hbond_distance_DA
_geom_hbond_angle_DHA
_geom_hbond_site_symmetry_A
O6 H6 O2 0.72(3) 2.18(3) 2.802(2) 145(2) 2_766
O6 H6 O4B 0.72(3) 1.98(3) 2.632(2) 152(2) 2_766
O6 H6A O3 0.78(3) 2.02(3) 2.7877(17) 169(2) 1_455
O8 H8 O6 0.75(2) 2.30(2) 3.0256(18) 161(2) 2_665
O5 H5 O10 0.83(2) 1.96(2) 2.7740(17) 169(2) 2_665
O5 H5A O4 0.81(2) 2.09(2) 2.852(2) 157(2) 2_765
O5 H5A O2B 0.81(2) 2.05(2) 2.801(2) 155(2) 2_765
O7 H7 O11 0.79(2) 1.97(2) 2.7585(19) 172(2) 2_766
O7 H7A O1 0.75(2) 2.05(2) 2.7722(16) 160(2) 1_545
O7 H7A O2 0.75(2) 2.49(2) 3.044(2) 131(2) 1_545
O8 H8A O1 0.89(2) 1.90(2) 2.7810(15) 174.6(18) 2_765
O8 H8A O2B 0.89(2) 2.61(2) 3.335(2) 139.5(16) 2_765
O10 H10A O2B 0.69(2) 1.94(3) 2.601(2) 160(2) 2_665
O10 H10A O4B 0.69(2) 2.18(2) 2.789(2) 147(2) 1_454
O11 H11 O2 0.71(3) 2.18(3) 2.802(2) 147(3) .
O11 H11 O4 0.71(3) 1.93(3) 2.571(2) 150(3) 2_766
O9 H9 O11 0.81(2) 1.99(2) 2.7958(16) 178(2) 2_666
O10 H10 O7 0.75(3) 2.04(3) 2.7836(18) 171(2) 1_455
O11 H11A O6 0.72(3) 2.29(3) 2.9898(19) 163(3) 1_565
O9 H9A O3 0.78(2) 2.03(2) 2.8035(16) 168.1(19) 2_756

loop_
_geom_torsion_atom_site_label_1
_geom_torsion_atom_site_label_2
_geom_torsion_atom_site_label_3
_geom_torsion_atom_site_label_4
_geom_torsion
_geom_torsion_site_symmetry_1
_geom_torsion_site_symmetry_2
_geom_torsion_site_symmetry_3
_geom_torsion_site_symmetry_4
_geom_torsion_publ_flag
O2B O1 O2 Cr1 -2.00(16) . . . . ?
O4B O3 O4 O2B 46.1(2) . . . . ?
Cr1 O3 O4 O2B 47.78(11) . . . . ?
O4B O3 O4 Cr1 -1.72(16) . . . . ?
O2B Cr1 O4 O3 -50.59(13) 2_766 . . . ?
O2B Cr1 O4 O3 129.41(13) . . . . ?
O4B Cr1 O4 O3 -179.01(9) 2_766 . . . ?
O4B Cr1 O4 O3 0.99(9) . . . . ?
O1 Cr1 O4 O3 -87.03(8) 2_766 . . . ?
O1 Cr1 O4 O3 92.97(8) . . . . ?
O3 Cr1 O4 O3 180.000(1) 2_766 . . . ?
O2 Cr1 O4 O3 60.13(11) . . . . ?
O2 Cr1 O4 O3 -119.87(11) 2_766 . . . ?
O2B Cr1 O4 O2B 180.001(2) 2_766 . . . ?
O4B Cr1 O4 O2B 51.58(11) 2_766 . . . ?
O4B Cr1 O4 O2B -128.42(11) . . . . ?
O1 Cr1 O4 O2B 143.57(9) 2_766 . . . ?
O1 Cr1 O4 O2B -36.43(9) . . . . ?
O3 Cr1 O4 O2B -129.41(13) . . . . ?
O3 Cr1 O4 O2B 50.59(13) 2_766 . . . ?
O2 Cr1 O4 O2B -69.28(12) . . . . ?
O2 Cr1 O4 O2B 110.72(12) 2_766 . . . ?
O2 O1 O2B O4 -47.5(2) . . . . ?
Cr1 O1 O2B O4 -49.59(10) . . . . ?
O2 O1 O2B Cr1 2.07(16) . . . . ?
O3 O4 O2B O1 1.60(19) . . . . ?
Cr1 O4 O2B O1 52.75(11) . . . . ?
O3 O4 O2B Cr1 -51.16(11) . . . . ?
O4 Cr1 O2B O1 53.71(13) 2_766 . . . ?
O4 Cr1 O2B O1 -126.29(13) . . . . ?
O4B Cr1 O2B O1 119.61(11) 2_766 . . . ?
O4B Cr1 O2B O1 -60.39(11) . . . . ?
O1 Cr1 O2B O1 180.000(2) 2_766 . . . ?
O3 Cr1 O2B O1 -92.17(8) . . . . ?
O3 Cr1 O2B O1 87.83(8) 2_766 . . . ?
O2 Cr1 O2B O1 -1.17(9) . . . . ?
O2 Cr1 O2B O1 178.83(9) 2_766 . . . ?
O4 Cr1 O2B O4 180.000(0) 2_766 . . . ?
O4B Cr1 O2B O4 -114.11(13) 2_766 . . . ?
O4B Cr1 O2B O4 65.89(13) . . . . ?
O1 Cr1 O2B O4 -53.71(13) 2_766 . . . ?
O1 Cr1 O2B O4 126.29(13) . . . . ?
O3 Cr1 O2B O4 34.12(9) . . . . ?
O3 Cr1 O2B O4 -145.88(9) 2_766 . . . ?
O2 Cr1 O2B O4 125.12(10) . . . . ?
O2 Cr1 O2B O4 -54.88(10) 2_766 . . . ?
O4 O3 O4B Cr1 1.68(15) . . . . ?
